data_1524121
loop_
_publ_author_name
'Bukvetskii, B.V.'
'Polishchuk, S.A.'
'Simonov, V.I.'

_publ_section_title
;
 Crystal structure of zinc fluoride tetrahydrate, Zn F2 (H2 O)4
;
_journal_name_full Kristallografiya
_journal_page_first 956
_journal_page_last 960
_journal_volume 18
_journal_year 1973
_chemical_formula_sum 'F2 H8 O4 Zn'
_chemical_name_systematic 'Zn F2 (H2 O)4'
_space_group_IT_number 29
_symmetry_space_group_name_Hall 'P 2c -2ac'
_symmetry_space_group_name_H-M 'P c a 21'
_cell_angle_alpha 90
_cell_angle_beta 90
_cell_angle_gamma 90
_cell_formula_units_Z 4
_cell_length_a 12.63
_cell_length_b 5.288
_cell_length_c 7.54
_cell_volume 503.577
_citation_journal_id_ASTM KRISAJ
_cod_data_source_file Bukvetskii_KRISAJ_1973_740.cif
_cod_data_source_block H8F2O4Zn1
_cod_original_cell_volume 503.5773
_cod_original_formula_sum 'H8 F2 O4 Zn1'
_cod_database_code 1524121

loop_
_symmetry_equiv_pos_as_xyz
x,y,z
-x,-y,z+1/2
-x+1/2,y,z+1/2
x+1/2,-y,z

loop_
_atom_site_label
_atom_site_type_symbol
_atom_site_fract_x
_atom_site_fract_y
_atom_site_fract_z
_atom_site_occupancy
_atom_site_U_iso_or_equiv
H7 H+1 0.42 0.85 0.44 1 0.0
H4 H+1 0 0.55 0.5 1 0.0
H8 H+1 0.33 0.32 0.13 1 0.0
H3 H+1 0.42 0.9 0.07 1 0.0
F2 F-1 0.1474 0.9468 0.4469 1 0.0
F1 F-1 0.1017 0.4508 0.0414 1 0.0
O1 O-2 0.1624 0.9302 0.06 1 0.0
O2 O-2 0.2837 0.3371 0.2577 1 0.0
Zn1 Zn+2 0.1242 0.2031 0.25 1 0.0
H1 H+1 0.24 0.92 0.01 1 0.0
O4 O-2 0.0923 0.4739 0.4389 1 0.0
H6 H+1 0.12 0.7 0.05 1 0.0
O3 O-2 0.466 0.9179 0.2439 1 0.0
H5 H+1 0.33 0.35 0.38 1 0.0
H2 H+1 0.12 0.7 0.42 1 0.0
